data_2210138
loop_
_publ_author_name
'Zhi-Gang Zhang'
'Xin-Dian Dong'
'Yan-Ping Li'
'Xiao-Hua Pu'
'Fangjun Huo'
'Miaoli Zhu'

_publ_section_title
;
 Di-\m-iodoacetato-bis[(2,2'-bipyridyl)(iodoacetato)copper(II)]
 hemihydrate
;
_journal_coeditor_code BX2016
_journal_issue 9
_journal_name_full 'Acta Crystallographica Section E'
_journal_page_first m2326
_journal_page_last m2327
_journal_paper_doi 10.1107/S1600536806033599
_journal_volume 62
_journal_year 2006
_chemical_formula_iupac '[Cu2 (C2 H2 I O2)4 (C10 H8 N2)2], 0.5 H2 O'
_chemical_formula_moiety 'C28 H24 Cu2 I4 N4 O8, 0.5 H2 O'
_chemical_formula_sum 'C28 H26 Cu2 I4 N4 O9'
_chemical_formula_weight 1197.21
_chemical_name_systematic
;
Di-\m-iodoacetato-bis[(2,2'-bipyridyl)(iodoacetato)copper(II)] hemihydrate
;
_space_group_IT_number 2
_symmetry_cell_setting triclinic
_symmetry_space_group_name_Hall '-P 1'
_symmetry_space_group_name_H-M 'P -1'
_atom_sites_solution_hydrogens geom
_atom_sites_solution_primary direct
_atom_sites_solution_secondary difmap
_audit_creation_method SHELXL-97
_cell_angle_alpha 93.485(4)
_cell_angle_beta 107.740(5)
_cell_angle_gamma 95.205(4)
_cell_formula_units_Z 1
_cell_length_a 9.447(3)
_cell_length_b 9.631(4)
_cell_length_c 10.410(4)
_cell_measurement_reflns_used 2929
_cell_measurement_temperature 298(2)
_cell_measurement_theta_max 27.02
_cell_measurement_theta_min 2.28
_cell_volume 894.5(6)
_computing_cell_refinement 'SAINT (Bruker, 2000)'
_computing_data_collection 'SMART (Bruker, 2000)'
_computing_data_reduction SAINT
_computing_molecular_graphics 'SHELXTL (Bruker, 2000)'
_computing_publication_material SHELXTL
_computing_structure_refinement 'SHELXL97 (Sheldrick, 1997)'
_computing_structure_solution 'SHELXS97 (Sheldrick, 1990)'
_diffrn_ambient_temperature 298(2)
_diffrn_measured_fraction_theta_full 0.974
_diffrn_measured_fraction_theta_max 0.974
_diffrn_measurement_device_type 'Bruker SMART CCD area-detector'
_diffrn_measurement_method '\f and \w'
_diffrn_radiation_monochromator graphite
_diffrn_radiation_source 'fine-focus sealed tube'
_diffrn_radiation_type MoK\a
_diffrn_radiation_wavelength 0.71073
_diffrn_reflns_av_R_equivalents 0.0261
_diffrn_reflns_av_sigmaI/netI 0.0474
_diffrn_reflns_limit_h_max 11
_diffrn_reflns_limit_h_min -10
_diffrn_reflns_limit_k_max 11
_diffrn_reflns_limit_k_min -11
_diffrn_reflns_limit_l_max 6
_diffrn_reflns_limit_l_min -12
_diffrn_reflns_number 3664
_diffrn_reflns_theta_full 25.00
_diffrn_reflns_theta_max 25.00
_diffrn_reflns_theta_min 2.06
_diffrn_standards_decay_% 0
_diffrn_standards_number 0
_exptl_absorpt_coefficient_mu 4.694
_exptl_absorpt_correction_T_max 0.625
_exptl_absorpt_correction_T_min 0.119
_exptl_absorpt_correction_type multi-scan
_exptl_absorpt_process_details '(SADABS; Sheldrick, 2000)'
_exptl_crystal_colour blue
_exptl_crystal_density_diffrn 2.223
_exptl_crystal_density_method 'not measured'
_exptl_crystal_description block
_exptl_crystal_F_000 564
_exptl_crystal_size_max 0.50
_exptl_crystal_size_mid 0.40
_exptl_crystal_size_min 0.10
_refine_diff_density_max 1.463
_refine_diff_density_min -0.986
_refine_ls_extinction_coef 0.0058(9)
_refine_ls_extinction_expression Fc^*^=kFc[1+0.001xFc^2^\l^3^/sin(2\q)]^-1/4^
_refine_ls_extinction_method SHELXL97
_refine_ls_goodness_of_fit_ref 1.039
_refine_ls_hydrogen_treatment constr
_refine_ls_matrix_type full
_refine_ls_number_parameters 218
_refine_ls_number_reflns 3076
_refine_ls_number_restraints 0
_refine_ls_restrained_S_all 1.039
_refine_ls_R_factor_all 0.0510
_refine_ls_R_factor_gt 0.0468
_refine_ls_shift/su_max 0.000
_refine_ls_shift/su_mean 0.000
_refine_ls_structure_factor_coef Fsqd
_refine_ls_weighting_details 'calc w=1/[\s^2^(Fo^2^)+(0.0585P)^2^+4.6211P] where P=(Fo^2^+2Fc^2^)/3'
_refine_ls_weighting_scheme calc
_refine_ls_wR_factor_gt 0.1282
_refine_ls_wR_factor_ref 0.1310
_reflns_number_gt 2745
_reflns_number_total 3076
_reflns_threshold_expression I>2\s(I)
_cod_data_source_file bx2016.cif
_cod_data_source_block I
_cod_depositor_comments
;
The following automatic conversions were performed:
'_symmetry_cell_setting' value 'Triclinic' changed to 'triclinic'
according to '/home/saulius/struct/CIF-dictionaries/cif_core.dic'
dictionary named 'cif_core.dic' version 2.4.1 from 2010-06-29.

Automatic conversion script
Id: cif_fix_enum 1527 2010-12-29 10:47:43Z saulius 

The following automatic conversions were performed:

'_symmetry_cell_setting' value 'Triclinic' changed to 'triclinic'
according to /home/saulius/struct/CIF-dictionaries/cif_core.dic
dictionary named 'cif_core.dic' version 2.4.1 from 2010-06-29.

Automatic conversion script
Id: cif_fix_values 1715 2011-07-08 13:25:40Z adriana 
;
_cod_database_code 2210138
_cod_database_fobs_code 2210138

loop_
_symmetry_equiv_pos_as_xyz
'x, y, z'
'-x, -y, -z'

loop_
_atom_site_type_symbol
_atom_site_label
_atom_site_fract_x
_atom_site_fract_y
_atom_site_fract_z
_atom_site_U_iso_or_equiv
_atom_site_adp_type
_atom_site_calc_flag
_atom_site_refinement_flags
_atom_site_occupancy
C C1 0.2604(8) -0.1936(7) 0.0301(7) 0.0422(16) Uani d . 1
H H1 0.2075 -0.2008 0.0920 0.051 Uiso calc R 1
C C2 0.3350(8) -0.3041(7) 0.0058(8) 0.0429(16) Uani d . 1
H H2 0.3325 -0.3844 0.0508 0.051 Uiso calc R 1
C C3 0.4131(8) -0.2936(7) -0.0858(8) 0.0452(17) Uani d . 1
H H3 0.4635 -0.3672 -0.1040 0.054 Uiso calc R 1
C C4 0.4160(8) -0.1729(8) -0.1508(8) 0.0435(16) Uani d . 1
H H4 0.4693 -0.1639 -0.2123 0.052 Uiso calc R 1
C C5 0.3383(6) -0.0651(6) -0.1229(6) 0.0318(13) Uani d . 1
C C6 0.3319(7) 0.0683(7) -0.1856(6) 0.0343(14) Uani d . 1
C C7 0.4028(8) 0.1029(8) -0.2802(7) 0.0431(16) Uani d . 1
H H7 0.4592 0.0403 -0.3083 0.052 Uiso calc R 1
C C8 0.3885(10) 0.2317(9) -0.3324(8) 0.056(2) Uani d . 1
H H8 0.4363 0.2568 -0.3950 0.067 Uiso calc R 1
C C9 0.3031(9) 0.3221(8) -0.2909(8) 0.0495(18) Uani d . 1
H H9 0.2910 0.4084 -0.3258 0.059 Uiso calc R 1
C C10 0.2354(8) 0.2820(7) -0.1962(7) 0.0442(16) Uani d . 1
H H10 0.1781 0.3431 -0.1673 0.053 Uiso calc R 1
C C11 0.1762(7) 0.0379(7) 0.2564(7) 0.0366(14) Uani d . 1
C C12 0.1623(9) 0.3627(7) 0.1112(7) 0.0450(17) Uani d . 1
C C13 0.0788(12) 0.4608(9) 0.1710(9) 0.063(2) Uani d . 1
H H13B -0.0102 0.4794 0.1009 0.076 Uiso calc R 1
H H13A 0.1415 0.5491 0.2045 0.076 Uiso calc R 1
C C14 0.1150(8) -0.0026(8) 0.3695(7) 0.0443(16) Uani d . 1
H H14A 0.0066 -0.0175 0.3361 0.053 Uiso calc R 1
H H14B 0.1449 0.0718 0.4428 0.053 Uiso calc R 1
Cu Cu1 0.16059(8) 0.09108(8) -0.00409(8) 0.0331(2) Uani d . 1
I I1 0.01618(7) 0.37525(6) 0.33228(5) 0.0583(2) Uani d . 1
I I2 0.20248(9) -0.19151(6) 0.44062(6) 0.0730(3) Uani d . 1
N N1 0.2495(6) 0.1577(6) -0.1446(5) 0.0350(12) Uani d . 1
N N2 0.2617(6) -0.0763(5) -0.0326(5) 0.0346(12) Uani d . 1
O O1 0.0843(5) 0.0122(5) 0.1361(4) 0.0381(10) Uani d . 1
O O2 0.0810(6) 0.2637(5) 0.0287(5) 0.0447(11) Uani d . 1
O O3 0.3042(6) 0.0930(6) 0.2836(6) 0.0570(14) Uani d . 1
O O4 0.2989(7) 0.3843(7) 0.1421(7) 0.0676(16) Uani d . 1
O O5W 0.5107(14) 0.3883(11) 0.4079(10) 0.056(3) Uani d P 0.50
H H51 0.4937 0.4324 0.3415 0.067 Uiso d PR 0.50
H H52 0.5156 0.3105 0.3958 0.067 Uiso d PR 0.50

loop_
_atom_site_aniso_label
_atom_site_aniso_U_11
_atom_site_aniso_U_22
_atom_site_aniso_U_33
_atom_site_aniso_U_12
_atom_site_aniso_U_13
_atom_site_aniso_U_23
C1 0.041(4) 0.043(4) 0.042(4) 0.001(3) 0.013(3) 0.008(3)
C2 0.038(4) 0.034(3) 0.054(4) 0.008(3) 0.010(3) 0.006(3)
C3 0.037(4) 0.040(4) 0.057(5) 0.012(3) 0.011(3) 0.001(3)
C4 0.035(4) 0.050(4) 0.047(4) 0.007(3) 0.016(3) -0.003(3)
C5 0.025(3) 0.036(3) 0.033(3) 0.003(2) 0.009(3) 0.001(3)
C6 0.032(3) 0.040(3) 0.027(3) -0.001(3) 0.006(3) -0.003(3)
C7 0.046(4) 0.046(4) 0.040(4) 0.005(3) 0.019(3) 0.002(3)
C8 0.064(5) 0.068(5) 0.040(4) -0.001(4) 0.022(4) 0.012(4)
C9 0.061(5) 0.047(4) 0.046(4) 0.008(3) 0.021(4) 0.014(3)
C10 0.051(4) 0.041(4) 0.045(4) 0.011(3) 0.018(3) 0.012(3)
C11 0.038(4) 0.036(3) 0.037(4) 0.011(3) 0.012(3) 0.005(3)
C12 0.065(5) 0.035(3) 0.044(4) 0.012(3) 0.028(4) 0.011(3)
C13 0.104(7) 0.046(4) 0.063(5) 0.021(4) 0.056(5) 0.009(4)
C14 0.048(4) 0.054(4) 0.036(4) 0.010(3) 0.019(3) 0.009(3)
Cu1 0.0372(4) 0.0349(4) 0.0317(4) 0.0091(3) 0.0156(3) 0.0051(3)
I1 0.0787(4) 0.0642(4) 0.0453(3) 0.0242(3) 0.0331(3) 0.0117(2)
I2 0.1289(6) 0.0463(3) 0.0491(4) 0.0124(3) 0.0328(4) 0.0159(2)
N1 0.035(3) 0.040(3) 0.030(3) 0.007(2) 0.011(2) 0.004(2)
N2 0.034(3) 0.036(3) 0.033(3) 0.005(2) 0.010(2) 0.004(2)
O1 0.043(3) 0.047(3) 0.027(2) 0.010(2) 0.0128(19) 0.0059(19)
O2 0.052(3) 0.040(3) 0.046(3) 0.014(2) 0.018(2) -0.001(2)
O3 0.043(3) 0.074(4) 0.051(3) -0.006(3) 0.012(2) 0.010(3)
O4 0.057(4) 0.069(4) 0.074(4) -0.006(3) 0.023(3) -0.007(3)
O5W 0.104(9) 0.050(6) 0.036(5) 0.051(6) 0.038(6) 0.018(4)

loop_
_atom_type_symbol
_atom_type_description
_atom_type_scat_dispersion_real
_atom_type_scat_dispersion_imag
_atom_type_scat_source
C C 0.0033 0.0016 'International Tables Vol C Tables 4.2.6.8 and 6.1.1.4'
H H 0.0000 0.0000 'International Tables Vol C Tables 4.2.6.8 and 6.1.1.4'
N N 0.0061 0.0033 'International Tables Vol C Tables 4.2.6.8 and 6.1.1.4'
O O 0.0106 0.0060 'International Tables Vol C Tables 4.2.6.8 and 6.1.1.4'
Cu Cu 0.3201 1.2651 'International Tables Vol C Tables 4.2.6.8 and 6.1.1.4'
I I -0.4742 1.8119 'International Tables Vol C Tables 4.2.6.8 and 6.1.1.4'

loop_
_geom_angle_atom_site_label_1
_geom_angle_atom_site_label_2
_geom_angle_atom_site_label_3
_geom_angle_site_symmetry_3
_geom_angle
_geom_angle_publ_flag
N2 C1 C2 . 122.2(7) ?
N2 C1 H1 . 118.9 ?
C2 C1 H1 . 118.9 ?
C3 C2 C1 . 119.0(7) ?
C3 C2 H2 . 120.5 ?
C1 C2 H2 . 120.5 ?
C2 C3 C4 . 119.5(7) ?
C2 C3 H3 . 120.2 ?
C4 C3 H3 . 120.2 ?
C3 C4 C5 . 119.0(7) ?
C3 C4 H4 . 120.5 ?
C5 C4 H4 . 120.5 ?
N2 C5 C4 . 121.1(6) ?
N2 C5 C6 . 114.5(5) ?
C4 C5 C6 . 124.4(6) ?
N1 C6 C7 . 121.0(6) ?
N1 C6 C5 . 114.6(5) ?
C7 C6 C5 . 124.5(6) ?
C8 C7 C6 . 119.3(7) ?
C8 C7 H7 . 120.4 ?
C6 C7 H7 . 120.4 ?
C9 C8 C7 . 119.5(7) ?
C9 C8 H8 . 120.3 ?
C7 C8 H8 . 120.3 ?
C8 C9 C10 . 118.6(7) ?
C8 C9 H9 . 120.7 ?
C10 C9 H9 . 120.7 ?
N1 C10 C9 . 122.2(7) ?
N1 C10 H10 . 118.9 ?
C9 C10 H10 . 118.9 ?
O3 C11 O1 . 124.6(6) ?
O3 C11 C14 . 119.8(6) ?
O1 C11 C14 . 115.6(6) ?
O4 C12 O2 . 125.3(7) ?
O4 C12 C13 . 119.6(8) ?
O2 C12 C13 . 115.1(7) ?
C12 C13 I1 . 111.5(5) ?
C12 C13 H13B . 109.3 ?
I1 C13 H13B . 109.3 ?
C12 C13 H13A . 109.3 ?
I1 C13 H13A . 109.3 ?
H13B C13 H13A . 108.0 ?
C11 C14 I2 . 108.2(5) ?
C11 C14 H14A . 110.1 ?
I2 C14 H14A . 110.1 ?
C11 C14 H14B . 110.1 ?
I2 C14 H14B . 110.1 ?
H14A C14 H14B . 108.4 ?
O2 Cu1 O1 . 88.3(2) y
O2 Cu1 N2 . 174.6(2) y
O1 Cu1 N2 . 94.3(2) y
O2 Cu1 N1 . 96.4(2) y
O1 Cu1 N1 . 175.0(2) y
N2 Cu1 N1 . 80.8(2) y
O2 Cu1 O1 2 90.21(19) y
O1 Cu1 O1 2 78.46(18) y
N2 Cu1 O1 2 94.95(19) y
N1 Cu1 O1 2 102.97(19) y
C10 N1 C6 . 119.4(6) ?
C10 N1 Cu1 . 125.5(5) ?
C6 N1 Cu1 . 115.1(4) ?
C1 N2 C5 . 119.2(6) ?
C1 N2 Cu1 . 125.8(5) ?
C5 N2 Cu1 . 115.0(4) ?
C11 O1 Cu1 . 113.6(4) ?
C11 O1 Cu1 2 144.8(4) ?
Cu1 O1 Cu1 2 101.54(18) ?
C12 O2 Cu1 . 120.9(5) ?
H51 O5W H52 . 116.5 ?

loop_
_geom_bond_atom_site_label_1
_geom_bond_atom_site_label_2
_geom_bond_site_symmetry_2
_geom_bond_distance
_geom_bond_publ_flag
C1 N2 . 1.339(9) ?
C1 C2 . 1.380(10) ?
C1 H1 . 0.9300 ?
C2 C3 . 1.376(11) ?
C2 H2 . 0.9300 ?
C3 C4 . 1.383(11) ?
C3 H3 . 0.9300 ?
C4 C5 . 1.390(9) ?
C4 H4 . 0.9300 ?
C5 N2 . 1.354(8) ?
C5 C6 . 1.474(9) ?
C6 N1 . 1.345(9) ?
C6 C7 . 1.389(9) ?
C7 C8 . 1.385(11) ?
C7 H7 . 0.9300 ?
C8 C9 . 1.374(12) ?
C8 H8 . 0.9300 ?
C9 C10 . 1.385(10) ?
C9 H9 . 0.9300 ?
C10 N1 . 1.342(9) ?
C10 H10 . 0.9300 ?
C11 O3 . 1.217(8) ?
C11 O1 . 1.282(8) ?
C11 C14 . 1.516(9) ?
C12 O4 . 1.226(10) ?
C12 O2 . 1.266(9) ?
C12 C13 . 1.505(11) ?
C13 I1 . 2.130(8) ?
C13 H13B . 0.9700 ?
C13 H13A . 0.9700 ?
C14 I2 . 2.146(7) ?
C14 H14A . 0.9700 ?
C14 H14B . 0.9700 ?
Cu1 O2 . 1.939(5) y
Cu1 O1 . 1.976(4) y
Cu1 N2 . 1.998(5) y
Cu1 N1 . 2.006(5) y
Cu1 O1 2 2.390(5) y
O1 Cu1 2 2.390(5) y
O5W H51 . 0.8150 ?
O5W H52 . 0.7604 ?

loop_
_geom_hbond_atom_site_label_D
_geom_hbond_atom_site_label_H
_geom_hbond_atom_site_label_A
_geom_hbond_site_symmetry_A
_geom_hbond_distance_DH
_geom_hbond_distance_HA
_geom_hbond_distance_DA
_geom_hbond_angle_DHA
_geom_hbond_publ_flag
C4 H4 O3 2_655 0.93 2.52 3.387(9) 154.9 y
C3 H3 O4 2_655 0.93 2.41 3.139(10) 134.8 y
C2 H2 O4 1_545 0.93 2.51 3.430(10) 172.0 y
O5W H52 O3 . 0.76 2.69 3.252(13) 131.9 y
O5W H51 O4 . 0.82 2.30 2.874(12) 127.4 y
